data_2228561
loop_
_publ_author_name
'Gu, Xiao-Bo'
'Jiang, Meng-Jun'
'Cai, Gang-Ming'
'Zhou, Yao-Yuan'

_publ_section_title
;
 <i>tert</i>-Butyl
 6-amino-3,4-dihydro-2<i>H</i>-1,4-benzoxazine-4-carboxylate
;
_journal_coeditor_code SJ5053
_journal_issue 12
_journal_name_full 'Acta Crystallographica Section E'
_journal_page_first o3269
_journal_paper_doi 10.1107/S160053681004777X
_journal_volume 66
_journal_year 2010
_chemical_formula_iupac 'C13 H18 N2 O3'
_chemical_formula_moiety 'C13 H18 N2 O3'
_chemical_formula_sum 'C13 H18 N2 O3'
_chemical_formula_weight 250.29
_chemical_name_systematic
;
<i>tert</i>-Butyl 6-amino-3,4-dihydro-2<i>H</i>-1,4-benzoxazine-4-carboxylate
;
_space_group_IT_number 14
_symmetry_cell_setting monoclinic
_symmetry_space_group_name_Hall '-P 2yn'
_symmetry_space_group_name_H-M 'P 1 21/n 1'
_atom_sites_solution_hydrogens geom
_atom_sites_solution_primary direct
_atom_sites_solution_secondary difmap
_audit_creation_method SHELXL-97
_cell_angle_alpha 90.00
_cell_angle_beta 97.235(6)
_cell_angle_gamma 90.00
_cell_formula_units_Z 4
_cell_length_a 9.439(4)
_cell_length_b 7.941(3)
_cell_length_c 17.598(7)
_cell_measurement_reflns_used 3844
_cell_measurement_temperature 103(2)
_cell_measurement_theta_max 30.01
_cell_measurement_theta_min 3.59
_cell_volume 1308.6(9)
_computing_cell_refinement 'CrystalClear (Rigaku, 2008)'
_computing_data_collection 'CrystalClear (Rigaku, 2008)'
_computing_data_reduction 'CrystalClear (Rigaku, 2008)'
_computing_molecular_graphics 'SHELXTL (Sheldrick, 2008)'
_computing_publication_material 'SHELXTL (Sheldrick, 2008)'
_computing_structure_refinement 'SHELXL97 (Sheldrick, 2008)'
_computing_structure_solution 'SHELXS97 (Sheldrick, 2008)'
_diffrn_ambient_temperature 103(2)
_diffrn_detector_area_resol_mean 28.5714
_diffrn_measured_fraction_theta_full 0.998
_diffrn_measured_fraction_theta_max 0.998
_diffrn_measurement_device_type 'Rigaku AFC10/Saturn724+'
_diffrn_measurement_method '\f and \w scans'
_diffrn_radiation_monochromator graphite
_diffrn_radiation_source 'Rotating Anode'
_diffrn_radiation_type MoK\a
_diffrn_radiation_wavelength 0.71073
_diffrn_reflns_av_R_equivalents 0.0354
_diffrn_reflns_av_sigmaI/netI 0.0333
_diffrn_reflns_limit_h_max 13
_diffrn_reflns_limit_h_min -13
_diffrn_reflns_limit_k_max 11
_diffrn_reflns_limit_k_min -11
_diffrn_reflns_limit_l_max 24
_diffrn_reflns_limit_l_min -22
_diffrn_reflns_number 13574
_diffrn_reflns_theta_full 30.01
_diffrn_reflns_theta_max 30.01
_diffrn_reflns_theta_min 2.34
_diffrn_standards_number 0
_exptl_absorpt_coefficient_mu 0.091
_exptl_absorpt_correction_type none
_exptl_crystal_colour colorless
_exptl_crystal_density_diffrn 1.270
_exptl_crystal_density_method 'not measured'
_exptl_crystal_description block
_exptl_crystal_F_000 536
_exptl_crystal_size_max 0.37
_exptl_crystal_size_mid 0.27
_exptl_crystal_size_min 0.21
_refine_diff_density_max 0.408
_refine_diff_density_min -0.193
_refine_ls_extinction_method none
_refine_ls_goodness_of_fit_ref 0.999
_refine_ls_hydrogen_treatment mixed
_refine_ls_matrix_type full
_refine_ls_number_parameters 174
_refine_ls_number_reflns 3816
_refine_ls_number_restraints 0
_refine_ls_restrained_S_all 0.999
_refine_ls_R_factor_all 0.0637
_refine_ls_R_factor_gt 0.0467
_refine_ls_shift/su_max 0.001
_refine_ls_shift/su_mean 0.000
_refine_ls_structure_factor_coef Fsqd
_refine_ls_weighting_details 'calc w=1/[\s^2^(Fo^2^)+(0.0431P)^2^+0.5060P] where P=(Fo^2^+2Fc^2^)/3'
_refine_ls_weighting_scheme calc
_refine_ls_wR_factor_gt 0.0972
_refine_ls_wR_factor_ref 0.1063
_reflns_number_gt 3118
_reflns_number_total 3816
_reflns_threshold_expression I>2\s(I)
_cod_data_source_file sj5053.cif
_cod_data_source_block I
_cod_original_cell_volume 1308.6(8)
_cod_original_sg_symbol_H-M 'P 21/n'
_cod_database_code 2228561
_cod_database_fobs_code 2228561

loop_
_symmetry_equiv_pos_as_xyz
'x, y, z'
'-x+1/2, y+1/2, -z+1/2'
'-x, -y, -z'
'x-1/2, -y-1/2, z-1/2'

loop_
_atom_site_type_symbol
_atom_site_label
_atom_site_fract_x
_atom_site_fract_y
_atom_site_fract_z
_atom_site_U_iso_or_equiv
_atom_site_adp_type
_atom_site_calc_flag
_atom_site_refinement_flags
_atom_site_occupancy
_atom_site_disorder_assembly
_atom_site_disorder_group
O O1 0.29075(9) 0.23440(12) 0.77441(5) 0.0238(2) Uani d . 1 . .
O O2 0.27308(9) 0.60469(11) 0.55727(5) 0.01769(18) Uani d . 1 . .
O O3 0.47393(9) 0.70065(11) 0.62807(5) 0.01852(19) Uani d . 1 . .
N N1 0.36964(10) 0.45345(12) 0.65823(6) 0.0148(2) Uani d . 1 . .
N N2 0.84770(11) 0.48161(15) 0.80355(7) 0.0226(2) Uani d . 1 . .
C C1 0.46953(11) 0.41260(14) 0.72306(6) 0.0138(2) Uani d . 1 . .
C C2 0.61108(12) 0.46877(14) 0.73224(6) 0.0153(2) Uani d . 1 . .
H H2 0.6415 0.5440 0.6956 0.018 Uiso calc R 1 . .
C C3 0.70861(12) 0.41698(15) 0.79396(7) 0.0166(2) Uani d . 1 . .
C C4 0.66399(13) 0.30549(15) 0.84764(7) 0.0191(2) Uani d . 1 . .
H H4 0.7294 0.2684 0.8898 0.023 Uiso calc R 1 . .
C C5 0.52391(13) 0.24943(15) 0.83905(7) 0.0200(2) Uani d . 1 . .
H H5 0.4941 0.1738 0.8757 0.024 Uiso calc R 1 . .
C C6 0.42614(12) 0.30153(15) 0.77789(7) 0.0172(2) Uani d . 1 . .
C C7 0.18660(13) 0.31174(17) 0.71949(8) 0.0243(3) Uani d . 1 . .
H H7A 0.1574 0.4212 0.7395 0.029 Uiso calc R 1 . .
H H7B 0.1010 0.2389 0.7105 0.029 Uiso calc R 1 . .
C C8 0.24682(13) 0.33916(16) 0.64505(7) 0.0220(3) Uani d . 1 . .
H H8A 0.2771 0.2301 0.6251 0.026 Uiso calc R 1 . .
H H8B 0.1728 0.3884 0.6066 0.026 Uiso calc R 1 . .
C C9 0.37957(11) 0.59648(14) 0.61556(6) 0.0140(2) Uani d . 1 . .
C C10 0.27444(13) 0.74056(16) 0.49941(7) 0.0195(2) Uani d . 1 . .
C C11 0.25934(15) 0.91226(17) 0.53576(8) 0.0268(3) Uani d . 1 . .
H H11A 0.1790 0.9102 0.5660 0.040 Uiso calc R 1 . .
H H11B 0.2419 0.9978 0.4955 0.040 Uiso calc R 1 . .
H H11C 0.3474 0.9395 0.5692 0.040 Uiso calc R 1 . .
C C12 0.14095(16) 0.7002(2) 0.44419(8) 0.0338(3) Uani d . 1 . .
H H12A 0.1490 0.5864 0.4236 0.051 Uiso calc R 1 . .
H H12B 0.1314 0.7817 0.4020 0.051 Uiso calc R 1 . .
H H12C 0.0567 0.7065 0.4714 0.051 Uiso calc R 1 . .
C C13 0.40675(16) 0.7250(2) 0.45926(8) 0.0305(3) Uani d . 1 . .
H H13A 0.4910 0.7576 0.4946 0.046 Uiso calc R 1 . .
H H13B 0.3977 0.7992 0.4144 0.046 Uiso calc R 1 . .
H H13C 0.4171 0.6082 0.4429 0.046 Uiso calc R 1 . .
H H2A 0.8731(17) 0.538(2) 0.7639(10) 0.030(4) Uiso d . 1 . .
H H2B 0.9124(19) 0.408(2) 0.8234(10) 0.039(5) Uiso d . 1 . .

loop_
_atom_site_aniso_label
_atom_site_aniso_U_11
_atom_site_aniso_U_22
_atom_site_aniso_U_33
_atom_site_aniso_U_12
_atom_site_aniso_U_13
_atom_site_aniso_U_23
O1 0.0165(4) 0.0260(5) 0.0295(5) -0.0026(3) 0.0048(3) 0.0108(4)
O2 0.0174(4) 0.0176(4) 0.0170(4) -0.0026(3) -0.0021(3) 0.0026(3)
O3 0.0171(4) 0.0165(4) 0.0210(4) -0.0041(3) -0.0015(3) 0.0022(3)
N1 0.0124(4) 0.0144(5) 0.0174(5) -0.0023(3) 0.0006(3) 0.0006(4)
N2 0.0170(5) 0.0221(6) 0.0268(6) -0.0006(4) -0.0040(4) 0.0055(5)
C1 0.0147(5) 0.0122(5) 0.0146(5) 0.0021(4) 0.0023(4) -0.0006(4)
C2 0.0159(5) 0.0137(5) 0.0164(5) 0.0012(4) 0.0029(4) 0.0006(4)
C3 0.0164(5) 0.0145(5) 0.0184(5) 0.0022(4) 0.0007(4) -0.0026(4)
C4 0.0220(6) 0.0182(6) 0.0167(5) 0.0054(4) 0.0002(4) 0.0012(4)
C5 0.0243(6) 0.0180(6) 0.0185(6) 0.0027(5) 0.0057(4) 0.0045(5)
C6 0.0161(5) 0.0162(5) 0.0201(5) 0.0009(4) 0.0057(4) 0.0012(4)
C7 0.0151(5) 0.0241(7) 0.0337(7) -0.0021(5) 0.0025(5) 0.0094(5)
C8 0.0191(6) 0.0200(6) 0.0257(6) -0.0085(5) -0.0015(5) 0.0034(5)
C9 0.0136(5) 0.0147(5) 0.0138(5) 0.0014(4) 0.0022(4) -0.0015(4)
C10 0.0216(6) 0.0199(6) 0.0160(5) -0.0003(5) -0.0017(4) 0.0041(4)
C11 0.0323(7) 0.0191(6) 0.0280(7) 0.0036(5) -0.0006(5) 0.0032(5)
C12 0.0350(8) 0.0345(8) 0.0274(7) -0.0065(6) -0.0143(6) 0.0071(6)
C13 0.0328(7) 0.0392(8) 0.0209(6) 0.0035(6) 0.0090(5) 0.0066(6)

loop_
_atom_type_symbol
_atom_type_description
_atom_type_scat_dispersion_real
_atom_type_scat_dispersion_imag
_atom_type_scat_source
C C 0.0033 0.0016 'International Tables Vol C Tables 4.2.6.8 and 6.1.1.4'
H H 0.0000 0.0000 'International Tables Vol C Tables 4.2.6.8 and 6.1.1.4'
N N 0.0061 0.0033 'International Tables Vol C Tables 4.2.6.8 and 6.1.1.4'
O O 0.0106 0.0060 'International Tables Vol C Tables 4.2.6.8 and 6.1.1.4'

loop_
_geom_angle_atom_site_label_1
_geom_angle_atom_site_label_2
_geom_angle_atom_site_label_3
_geom_angle_site_symmetry_1
_geom_angle_site_symmetry_3
_geom_angle
_geom_angle_publ_flag
C6 O1 C7 . . 114.78(10) ?
C9 O2 C10 . . 119.23(9) ?
C9 N1 C1 . . 122.94(9) ?
C9 N1 C8 . . 122.19(10) ?
C1 N1 C8 . . 114.60(9) ?
C3 N2 H2A . . 115.6(10) ?
C3 N2 H2B . . 113.3(12) ?
H2A N2 H2B . . 113.7(16) ?
C2 C1 C6 . . 118.52(10) ?
C2 C1 N1 . . 123.15(10) ?
C6 C1 N1 . . 118.19(10) ?
C3 C2 C1 . . 121.55(11) ?
C3 C2 H2 . . 119.2 ?
C1 C2 H2 . . 119.2 ?
C2 C3 C4 . . 119.19(11) ?
C2 C3 N2 . . 120.19(11) ?
C4 C3 N2 . . 120.57(11) ?
C5 C4 C3 . . 119.64(11) ?
C5 C4 H4 . . 120.2 ?
C3 C4 H4 . . 120.2 ?
C4 C5 C6 . . 121.37(11) ?
C4 C5 H5 . . 119.3 ?
C6 C5 H5 . . 119.3 ?
O1 C6 C5 . . 116.15(11) ?
O1 C6 C1 . . 124.09(10) ?
C5 C6 C1 . . 119.73(11) ?
O1 C7 C8 . . 110.33(10) ?
O1 C7 H7A . . 109.6 ?
C8 C7 H7A . . 109.6 ?
O1 C7 H7B . . 109.6 ?
C8 C7 H7B . . 109.6 ?
H7A C7 H7B . . 108.1 ?
N1 C8 C7 . . 109.19(10) ?
N1 C8 H8A . . 109.8 ?
C7 C8 H8A . . 109.8 ?
N1 C8 H8B . . 109.8 ?
C7 C8 H8B . . 109.8 ?
H8A C8 H8B . . 108.3 ?
O3 C9 O2 . . 124.46(10) ?
O3 C9 N1 . . 124.31(10) ?
O2 C9 N1 . . 111.22(9) ?
O2 C10 C13 . . 109.84(10) ?
O2 C10 C11 . . 110.72(10) ?
C13 C10 C11 . . 113.31(12) ?
O2 C10 C12 . . 101.90(10) ?
C13 C10 C12 . . 110.43(12) ?
C11 C10 C12 . . 110.06(11) ?
C10 C11 H11A . . 109.5 ?
C10 C11 H11B . . 109.5 ?
H11A C11 H11B . . 109.5 ?
C10 C11 H11C . . 109.5 ?
H11A C11 H11C . . 109.5 ?
H11B C11 H11C . . 109.5 ?
C10 C12 H12A . . 109.5 ?
C10 C12 H12B . . 109.5 ?
H12A C12 H12B . . 109.5 ?
C10 C12 H12C . . 109.5 ?
H12A C12 H12C . . 109.5 ?
H12B C12 H12C . . 109.5 ?
C10 C13 H13A . . 109.5 ?
C10 C13 H13B . . 109.5 ?
H13A C13 H13B . . 109.5 ?
C10 C13 H13C . . 109.5 ?
H13A C13 H13C . . 109.5 ?
H13B C13 H13C . . 109.5 ?

loop_
_geom_bond_atom_site_label_1
_geom_bond_atom_site_label_2
_geom_bond_site_symmetry_2
_geom_bond_distance
_geom_bond_publ_flag
O1 C6 . 1.3789(15) ?
O1 C7 . 1.4278(15) ?
O2 C9 . 1.3443(13) ?
O2 C10 . 1.4848(15) ?
O3 C9 . 1.2152(14) ?
N1 C9 . 1.3713(15) ?
N1 C1 . 1.4230(14) ?
N1 C8 . 1.4675(15) ?
N2 C3 . 1.3999(16) ?
N2 H2A . 0.887(17) ?
N2 H2B . 0.884(19) ?
C1 C2 . 1.3985(16) ?
C1 C6 . 1.4058(16) ?
C2 C3 . 1.3945(16) ?
C2 H2 . 0.9500 ?
C3 C4 . 1.3977(17) ?
C4 C5 . 1.3853(18) ?
C4 H4 . 0.9500 ?
C5 C6 . 1.3896(17) ?
C5 H5 . 0.9500 ?
C7 C8 . 1.5081(19) ?
C7 H7A . 0.9900 ?
C7 H7B . 0.9900 ?
C8 H8A . 0.9900 ?
C8 H8B . 0.9900 ?
C10 C13 . 1.5154(19) ?
C10 C11 . 1.5204(19) ?
C10 C12 . 1.5253(17) ?
C11 H11A . 0.9800 ?
C11 H11B . 0.9800 ?
C11 H11C . 0.9800 ?
C12 H12A . 0.9800 ?
C12 H12B . 0.9800 ?
C12 H12C . 0.9800 ?
C13 H13A . 0.9800 ?
C13 H13B . 0.9800 ?
C13 H13C . 0.9800 ?

loop_
_geom_hbond_atom_site_label_D
_geom_hbond_atom_site_label_H
_geom_hbond_atom_site_label_A
_geom_hbond_site_symmetry_A
_geom_hbond_distance_DH
_geom_hbond_distance_HA
_geom_hbond_distance_DA
_geom_hbond_angle_DHA
_geom_hbond_publ_flag
N2 H2B O3 2_646 0.885(17) 2.088(17) 2.9581(19) 167.4(16) yes
C2 H2 O3 . 0.95 2.23 2.7981(18) 117 yes
C7 H7A O1 2_556 0.99 2.55 3.364(2) 139 yes
C13 H13B N2 5_464 0.98 2.61 3.586(2) 172 yes

loop_
_geom_torsion_atom_site_label_1
_geom_torsion_atom_site_label_2
_geom_torsion_atom_site_label_3
_geom_torsion_atom_site_label_4
_geom_torsion_site_symmetry_1
_geom_torsion_site_symmetry_2
_geom_torsion_site_symmetry_3
_geom_torsion_site_symmetry_4
_geom_torsion
_geom_torsion_publ_flag
C9 N1 C1 C2 . . . . -26.57(17) ?
C8 N1 C1 C2 . . . . 159.29(11) ?
C9 N1 C1 C6 . . . . 157.74(11) ?
C8 N1 C1 C6 . . . . -16.40(15) ?
C6 C1 C2 C3 . . . . 0.09(17) ?
N1 C1 C2 C3 . . . . -175.59(10) ?
C1 C2 C3 C4 . . . . 0.40(17) ?
C1 C2 C3 N2 . . . . -176.97(11) ?
C2 C3 C4 C5 . . . . -0.49(17) ?
N2 C3 C4 C5 . . . . 176.87(11) ?
C3 C4 C5 C6 . . . . 0.10(18) ?
C7 O1 C6 C5 . . . . 169.42(11) ?
C7 O1 C6 C1 . . . . -12.48(17) ?
C4 C5 C6 O1 . . . . 178.58(11) ?
C4 C5 C6 C1 . . . . 0.40(18) ?
C2 C1 C6 O1 . . . . -178.52(11) ?
N1 C1 C6 O1 . . . . -2.62(17) ?
C2 C1 C6 C5 . . . . -0.48(17) ?
N1 C1 C6 C5 . . . . 175.41(11) ?
C6 O1 C7 C8 . . . . 44.10(15) ?
C9 N1 C8 C7 . . . . -126.86(12) ?
C1 N1 C8 C7 . . . . 47.33(14) ?
O1 C7 C8 N1 . . . . -61.83(14) ?
C10 O2 C9 O3 . . . . 5.54(17) ?
C10 O2 C9 N1 . . . . -173.22(9) ?
C1 N1 C9 O3 . . . . 0.71(17) ?
C8 N1 C9 O3 . . . . 174.42(11) ?
C1 N1 C9 O2 . . . . 179.48(10) ?
C8 N1 C9 O2 . . . . -6.81(15) ?
C9 O2 C10 C13 . . . . 61.25(14) ?
C9 O2 C10 C11 . . . . -64.64(14) ?
C9 O2 C10 C12 . . . . 178.33(11) ?

loop_
_cod_related_entry_id
_cod_related_entry_database
_cod_related_entry_code
1 ChemSpider 26546983
